data_7041291
loop_
_publ_author_name
'Zhou, Xinhui'
'Chen, Qianqian'
'Liu, Baolin'
'Li, Liang'
'Yang, Tao'
'Huang, Wei'

_publ_section_title
;
 Syntheses, structures and magnetic properties of nine coordination
 polymers based on terphenyl-tetracarboxylic acid ligands.
;
_journal_issue 2
_journal_name_full 'Dalton transactions (Cambridge, England : 2003)'
_journal_page_first 430
_journal_page_last 444
_journal_paper_doi 10.1039/c6dt04270h
_journal_volume 46
_journal_year 2017
_chemical_formula_sum 'C30 H30 Co2 N2 O11'
_chemical_formula_weight 712.42
_chemical_name_systematic
; 
 ? 
;
_space_group_IT_number 14
_symmetry_cell_setting monoclinic
_symmetry_space_group_name_Hall '-P 2yn'
_symmetry_space_group_name_H-M 'P 1 21/n 1'
_atom_sites_solution_hydrogens geom
_atom_sites_solution_primary direct
_atom_sites_solution_secondary difmap
_audit_creation_method SHELXL-97
_audit_update_record
;
2016-04-19 deposited with the CCDC.
2016-11-30 downloaded from the CCDC.
;
_cell_angle_alpha 90.00
_cell_angle_beta 98.1080(10)
_cell_angle_gamma 90.00
_cell_formula_units_Z 4
_cell_length_a 12.5448(11)
_cell_length_b 14.5678(11)
_cell_length_c 15.7871(11)
_cell_measurement_reflns_used 2101
_cell_measurement_temperature 293(2)
_cell_measurement_theta_max 20.6
_cell_measurement_theta_min 2.1
_cell_volume 2856.3(4)
_computing_cell_refinement SMART
_computing_data_collection 'SMART (Bruker, 2000)'
_computing_data_reduction 'SAINT (Bruker, 2000)'
_computing_molecular_graphics SHELXTL
_computing_publication_material SHELXTL
_computing_structure_refinement SHELXTL
_computing_structure_solution 'SHELXTL (Bruker, 2000)'
_diffrn_ambient_temperature 293(2)
_diffrn_measured_fraction_theta_full 0.997
_diffrn_measured_fraction_theta_max 0.997
_diffrn_measurement_device_type 'Bruker Smart Aepex CCD'
_diffrn_measurement_method 'phi and omega scans'
_diffrn_radiation_monochromator graphite
_diffrn_radiation_source 'fine-focus sealed tube'
_diffrn_radiation_type MoK\a
_diffrn_radiation_wavelength 0.71073
_diffrn_reflns_av_R_equivalents 0.0346
_diffrn_reflns_av_sigmaI/netI 0.0324
_diffrn_reflns_limit_h_max 14
_diffrn_reflns_limit_h_min -14
_diffrn_reflns_limit_k_max 17
_diffrn_reflns_limit_k_min -17
_diffrn_reflns_limit_l_max 15
_diffrn_reflns_limit_l_min -18
_diffrn_reflns_number 17987
_diffrn_reflns_theta_full 25.00
_diffrn_reflns_theta_max 25.00
_diffrn_reflns_theta_min 2.15
_exptl_absorpt_coefficient_mu 1.230
_exptl_absorpt_correction_T_max 0.8869
_exptl_absorpt_correction_T_min 0.8665
_exptl_absorpt_correction_type multi-scan
_exptl_absorpt_process_details 'SADABS; Bruker, 2000'
_exptl_crystal_colour colorless
_exptl_crystal_density_diffrn 1.657
_exptl_crystal_density_method 'not measured'
_exptl_crystal_description block
_exptl_crystal_F_000 1464
_exptl_crystal_size_max 0.12
_exptl_crystal_size_mid 0.11
_exptl_crystal_size_min 0.10
_refine_diff_density_max 0.706
_refine_diff_density_min -0.905
_refine_diff_density_rms 0.107
_refine_ls_extinction_method none
_refine_ls_goodness_of_fit_ref 1.093
_refine_ls_hydrogen_treatment constr
_refine_ls_matrix_type full
_refine_ls_number_parameters 428
_refine_ls_number_reflns 5014
_refine_ls_number_restraints 186
_refine_ls_restrained_S_all 1.086
_refine_ls_R_factor_all 0.0714
_refine_ls_R_factor_gt 0.0508
_refine_ls_shift/su_max 0.000
_refine_ls_shift/su_mean 0.000
_refine_ls_structure_factor_coef Fsqd
_refine_ls_weighting_details 'calc w=1/[\s^2^(Fo^2^)+(0.0570P)^2^+9.7827P] where P=(Fo^2^+2Fc^2^)/3'
_refine_ls_weighting_scheme calc
_refine_ls_wR_factor_gt 0.1276
_refine_ls_wR_factor_ref 0.1445
_reflns_number_gt 3593
_reflns_number_total 5014
_reflns_threshold_expression >2sigma(I)
_cod_data_source_file c6dt04270h2.cif
_cod_data_source_block 7
_cod_depositor_comments
;
The following automatic conversions were performed:

'_symmetry_cell_setting' value 'Monoclinic' changed to 'monoclinic'
according to
/usr/data/users/saulius/crontab/automatic-downloads/rss-feeds/RSC/lib/dictionaries/cif_core.dic
dictionary named 'cif_core.dic' version 2.4.2 from 2011-04-26.

Automatic conversion script
Id: cif_fix_values 4268 2015-11-12 08:31:59Z antanas 

 Adding full bibliography for 7041290--7041299.cif.
;
_cod_original_sg_symbol_H-M P2(1)/n
_cod_database_code 7041291

loop_
_symmetry_equiv_pos_as_xyz
'x, y, z'
'-x+1/2, y+1/2, -z+1/2'
'-x, -y, -z'
'x-1/2, -y-1/2, z-1/2'

loop_
_atom_site_label
_atom_site_type_symbol
_atom_site_fract_x
_atom_site_fract_y
_atom_site_fract_z
_atom_site_U_iso_or_equiv
_atom_site_adp_type
_atom_site_occupancy
_atom_site_symmetry_multiplicity
_atom_site_calc_flag
_atom_site_refinement_flags
_atom_site_disorder_assembly
_atom_site_disorder_group
C1 C 0.2945(3) 0.1498(3) 0.1082(3) 0.0219(9) Uani 1 1 d U . .
C2 C 0.3290(3) 0.0912(3) 0.1743(3) 0.0250(10) Uani 1 1 d U . .
H2 H 0.2798 0.0523 0.1948 0.030 Uiso 1 1 calc R . .
C3 C 0.4365(3) 0.0891(3) 0.2113(3) 0.0251(10) Uani 1 1 d U . .
H3 H 0.4577 0.0499 0.2571 0.030 Uiso 1 1 calc R . .
C4 C 0.5122(3) 0.1447(3) 0.1805(3) 0.0200(9) Uani 1 1 d U . .
C5 C 0.4756(3) 0.2058(3) 0.1144(3) 0.0255(10) Uani 1 1 d U . .
H5 H 0.5246 0.2448 0.0935 0.031 Uiso 1 1 calc R . .
C6 C 0.3683(3) 0.2096(3) 0.0793(3) 0.0248(10) Uani 1 1 d U . .
H6 H 0.3454 0.2519 0.0364 0.030 Uiso 1 1 calc R . .
C7 C 0.6281(3) 0.1367(3) 0.2150(3) 0.0177(9) Uani 1 1 d U . .
C8 C 0.6652(3) 0.1269(3) 0.3024(3) 0.0155(8) Uani 1 1 d U . .
C9 C 0.7745(3) 0.1184(3) 0.3303(3) 0.0172(8) Uani 1 1 d U . .
H9 H 0.7975 0.1125 0.3887 0.021 Uiso 1 1 calc R . .
C10 C 0.8516(3) 0.1182(3) 0.2746(3) 0.0157(8) Uani 1 1 d U . .
C11 C 0.8147(3) 0.1267(3) 0.1862(3) 0.0155(8) Uani 1 1 d U . .
C12 C 0.7055(3) 0.1359(3) 0.1593(3) 0.0186(9) Uani 1 1 d U . .
H12 H 0.6822 0.1419 0.1009 0.022 Uiso 1 1 calc R . .
C13 C 0.9683(3) 0.1123(3) 0.3098(3) 0.0182(9) Uani 1 1 d U . .
C14 C 1.0037(3) 0.0535(3) 0.3778(3) 0.0282(10) Uani 1 1 d U . .
H14 H 0.9541 0.0163 0.4000 0.034 Uiso 1 1 calc R . .
C15 C 1.1117(4) 0.0493(3) 0.4131(3) 0.0288(11) Uani 1 1 d U . .
H15 H 1.1343 0.0083 0.4572 0.035 Uiso 1 1 calc R . .
C16 C 1.1855(3) 0.1072(3) 0.3819(3) 0.0221(9) Uani 1 1 d U . .
C17 C 1.1511(3) 0.1637(3) 0.3144(3) 0.0251(10) Uani 1 1 d U . .
H17 H 1.2007 0.2011 0.2925 0.030 Uiso 1 1 calc R . .
C18 C 1.0444(3) 0.1665(3) 0.2780(3) 0.0237(10) Uani 1 1 d U . .
H18 H 1.0234 0.2051 0.2317 0.028 Uiso 1 1 calc R . .
C19 C 0.1795(3) 0.1451(3) 0.0657(3) 0.0194(9) Uani 1 1 d U . .
C20 C 0.5921(3) 0.1297(3) 0.3712(2) 0.0154(8) Uani 1 1 d U . .
C21 C 1.3020(3) 0.1100(3) 0.4222(3) 0.0198(9) Uani 1 1 d U . .
C22 C 0.8882(3) 0.1235(3) 0.1179(2) 0.0152(8) Uani 1 1 d U . .
C23 C -0.0520(5) 0.1169(4) -0.2318(4) 0.0546(16) Uani 1 1 d U . .
H23A H -0.0014 0.1157 -0.1801 0.082 Uiso 1 1 d R A .
H23B H -0.0428 0.0630 -0.2650 0.082 Uiso 1 1 d R . .
H23C H -0.0398 0.1706 -0.2643 0.082 Uiso 1 1 d R . .
C25 C -0.2703(5) 0.1209(4) -0.0887(4) 0.0469(14) Uani 1 1 d U . .
H25A H -0.2167 0.1193 -0.0389 0.070 Uiso 1 1 d R A .
H25B H -0.3166 0.0684 -0.0886 0.070 Uiso 1 1 d R . .
H25C H -0.3123 0.1760 -0.0879 0.070 Uiso 1 1 d R . .
C26 C -0.2690(5) 0.1215(4) -0.2618(4) 0.0565(18) Uani 1 1 d U . .
H26A H -0.2147 0.1200 -0.2990 0.085 Uiso 1 1 d R A .
H26B H -0.3107 0.1767 -0.2720 0.085 Uiso 1 1 d R . .
H26C H -0.3152 0.0691 -0.2729 0.085 Uiso 1 1 d R . .
C27 C 0.7727(5) 0.3779(4) 0.1570(5) 0.0532(16) Uani 1 1 d U . .
H27A H 0.8032 0.3766 0.1046 0.080 Uiso 1 1 d R . .
H27B H 0.7287 0.3244 0.1604 0.080 Uiso 1 1 d R . .
H27C H 0.7293 0.4320 0.1584 0.080 Uiso 1 1 d R . .
C28 C 0.8613(5) 0.3789(4) 0.2313(4) 0.0425(13) Uani 1 1 d U . .
C29 C 0.7309(6) 0.3749(5) 0.3349(6) 0.079(2) Uani 1 1 d U . .
H29A H 0.6789 0.3726 0.2841 0.119 Uiso 1 1 d R . .
H29B H 0.7252 0.3204 0.3681 0.119 Uiso 1 1 d R . .
H29C H 0.7176 0.4278 0.3681 0.119 Uiso 1 1 d R . .
C30 C 0.9269(7) 0.3847(6) 0.3812(5) 0.084(2) Uani 1 1 d U . .
H30A H 0.9086 0.4263 0.4241 0.125 Uiso 1 1 calc R . .
H30B H 0.9910 0.4057 0.3605 0.125 Uiso 1 1 calc R . .
H30C H 0.9391 0.3246 0.4056 0.125 Uiso 1 1 calc R . .
N2 N 0.8394(5) 0.3808(3) 0.3110(4) 0.0573(14) Uani 1 1 d . . .
Co1 Co 0.0000 0.0000 0.0000 0.0149(2) Uani 1 2 d S . .
Co2 Co -0.01894(4) 0.25057(3) -0.01201(3) 0.01375(17) Uani 1 1 d . . .
Co3 Co 0.0000 0.5000 0.0000 0.0144(2) Uani 1 2 d S . .
O1 O 0.1341(2) 0.2191(2) 0.0421(2) 0.0346(8) Uani 1 1 d . . .
O2 O 0.1384(2) 0.0671(2) 0.0566(2) 0.0311(8) Uani 1 1 d . . .
O3 O 0.5509(3) 0.2050(2) 0.3848(2) 0.0297(7) Uani 1 1 d . . .
O4 O 0.5823(3) 0.0560(2) 0.4095(2) 0.0329(8) Uani 1 1 d . . .
O5 O 1.3487(2) 0.0356(2) 0.4395(2) 0.0304(8) Uani 1 1 d . . .
O6 O 1.3411(2) 0.1893(2) 0.4337(2) 0.0302(8) Uani 1 1 d . . .
O7 O 0.9209(2) 0.0462(2) 0.09815(19) 0.0255(7) Uani 1 1 d . . .
O8 O 0.9077(2) 0.2000(2) 0.08653(18) 0.0232(7) Uani 1 1 d . . .
O9 O -0.0618(2) 0.12033(19) -0.07646(18) 0.0232(7) Uani 1 1 d . . .
O10 O 0.0213(2) 0.37398(18) 0.07027(18) 0.0204(6) Uani 1 1 d . . .
H10X H -0.0280 0.3746 0.1139 0.024 Uiso 1 1 d R A .
H10Y H 0.0957 0.3567 0.0939 0.024 Uiso 1 1 d R . .
O11 O 0.9581(3) 0.3798(2) 0.2183(2) 0.0421(9) Uani 1 1 d . . .
C24 C -0.1093(8) 0.1186(6) -0.1524(7) 0.034(2) Uani 0.60 1 d PU A 1
N1 N -0.2153(8) 0.1195(5) -0.1692(6) 0.042(2) Uani 0.60 1 d P A 1
C24' C -0.1598(13) 0.1187(8) -0.1236(9) 0.024(3) Uani 0.40 1 d PU A 2
N1' N -0.1595(11) 0.1193(8) -0.2102(7) 0.036(3) Uani 0.40 1 d P A 2

loop_
_atom_site_aniso_label
_atom_site_aniso_U_11
_atom_site_aniso_U_22
_atom_site_aniso_U_33
_atom_site_aniso_U_23
_atom_site_aniso_U_13
_atom_site_aniso_U_12
C1 0.015(2) 0.027(2) 0.024(2) -0.0041(18) 0.0027(17) 0.0000(17)
C2 0.019(2) 0.029(2) 0.027(2) 0.0040(19) 0.0026(18) -0.0075(18)
C3 0.020(2) 0.032(2) 0.023(2) 0.0119(19) 0.0020(18) -0.0008(18)
C4 0.015(2) 0.030(2) 0.0147(19) -0.0021(17) 0.0021(16) 0.0012(17)
C5 0.016(2) 0.034(2) 0.027(2) 0.007(2) 0.0023(18) -0.0077(18)
C6 0.017(2) 0.030(2) 0.026(2) 0.0061(19) -0.0031(18) -0.0010(18)
C7 0.011(2) 0.024(2) 0.018(2) 0.0027(17) 0.0033(15) -0.0011(16)
C8 0.015(2) 0.0148(19) 0.0176(19) 0.0030(16) 0.0044(15) -0.0004(15)
C9 0.013(2) 0.024(2) 0.0144(19) 0.0025(17) 0.0031(15) -0.0006(16)
C10 0.0128(19) 0.0162(19) 0.0181(19) -0.0014(17) 0.0013(15) -0.0003(15)
C11 0.0115(19) 0.019(2) 0.0175(19) 0.0007(17) 0.0057(15) -0.0020(15)
C12 0.015(2) 0.029(2) 0.0119(18) 0.0022(17) 0.0017(15) 0.0036(17)
C13 0.013(2) 0.025(2) 0.0163(19) -0.0003(17) 0.0007(15) 0.0016(16)
C14 0.019(2) 0.037(3) 0.030(2) 0.008(2) 0.0078(18) -0.0031(19)
C15 0.022(2) 0.038(3) 0.024(2) 0.011(2) -0.0053(18) 0.002(2)
C16 0.012(2) 0.029(2) 0.025(2) 0.0007(18) 0.0019(17) 0.0011(17)
C17 0.016(2) 0.029(2) 0.030(2) 0.004(2) -0.0005(18) -0.0052(18)
C18 0.020(2) 0.027(2) 0.024(2) 0.0060(19) 0.0032(18) 0.0006(18)
C19 0.013(2) 0.026(2) 0.018(2) -0.0010(17) 0.0012(16) -0.0036(17)
C20 0.0068(18) 0.025(2) 0.0132(18) 0.0013(17) -0.0008(14) 0.0001(16)
C21 0.010(2) 0.032(2) 0.016(2) -0.0020(18) -0.0005(16) -0.0008(17)
C22 0.0127(19) 0.019(2) 0.0135(18) -0.0011(17) 0.0014(15) -0.0007(16)
C23 0.066(4) 0.064(4) 0.037(3) -0.009(3) 0.019(3) 0.002(3)
C25 0.036(3) 0.050(3) 0.057(3) -0.002(3) 0.016(3) -0.002(2)
C26 0.058(4) 0.047(3) 0.055(4) 0.000(3) -0.024(3) -0.002(3)
C27 0.045(3) 0.035(3) 0.080(4) 0.002(3) 0.009(3) 0.000(2)
C28 0.048(3) 0.030(3) 0.053(3) 0.001(2) 0.017(3) 0.002(2)
C29 0.077(5) 0.067(4) 0.108(6) 0.002(4) 0.061(4) 0.007(4)
C30 0.102(6) 0.105(6) 0.049(4) 0.009(4) 0.026(4) 0.003(4)
N2 0.068(4) 0.050(3) 0.064(3) 0.004(3) 0.040(3) 0.005(3)
Co1 0.0123(4) 0.0166(4) 0.0164(4) -0.0002(3) 0.0038(3) 0.0012(3)
Co2 0.0106(3) 0.0160(3) 0.0151(3) 0.0019(2) 0.0032(2) 0.0002(2)
Co3 0.0120(4) 0.0159(4) 0.0158(4) -0.0029(3) 0.0034(3) -0.0018(3)
O1 0.0120(15) 0.0330(18) 0.055(2) 0.0004(17) -0.0087(15) 0.0035(13)
O2 0.0167(16) 0.0341(19) 0.0394(19) 0.0022(16) -0.0064(14) -0.0006(14)
O3 0.0374(19) 0.0265(17) 0.0296(17) -0.0015(14) 0.0204(15) 0.0061(14)
O4 0.0377(19) 0.0334(19) 0.0329(18) 0.0107(15) 0.0231(15) 0.0063(15)
O5 0.0144(16) 0.0280(17) 0.046(2) 0.0005(15) -0.0067(14) 0.0010(13)
O6 0.0176(16) 0.0281(17) 0.0419(19) 0.0023(15) -0.0060(14) -0.0025(13)
O7 0.0288(17) 0.0243(17) 0.0264(16) 0.0036(13) 0.0145(13) 0.0048(13)
O8 0.0281(17) 0.0224(16) 0.0219(15) 0.0011(13) 0.0133(13) -0.0013(13)
O9 0.0321(18) 0.0190(15) 0.0161(15) 0.0019(12) -0.0044(13) 0.0016(13)
O10 0.0206(15) 0.0211(15) 0.0192(15) 0.0004(12) 0.0019(12) -0.0007(12)
O11 0.043(2) 0.047(2) 0.039(2) 0.0043(17) 0.0140(17) -0.0011(17)
C24 0.033(5) 0.026(4) 0.043(6) 0.004(4) 0.008(5) 0.001(4)
N1 0.055(6) 0.025(4) 0.039(5) 0.001(4) -0.019(5) -0.003(4)
C24' 0.017(6) 0.024(5) 0.029(6) -0.008(5) -0.002(6) -0.012(5)
N1' 0.041(7) 0.052(7) 0.015(6) 0.007(5) 0.001(6) 0.000(6)

loop_
_atom_type_symbol
_atom_type_description
_atom_type_scat_dispersion_real
_atom_type_scat_dispersion_imag
_atom_type_scat_source
C C 0.0033 0.0016 'International Tables Vol C Tables 4.2.6.8 and 6.1.1.4'
H H 0.0000 0.0000 'International Tables Vol C Tables 4.2.6.8 and 6.1.1.4'
N N 0.0061 0.0033 'International Tables Vol C Tables 4.2.6.8 and 6.1.1.4'
O O 0.0106 0.0060 'International Tables Vol C Tables 4.2.6.8 and 6.1.1.4'
Co Co 0.3494 0.9721 'International Tables Vol C Tables 4.2.6.8 and 6.1.1.4'

loop_
_geom_angle_atom_site_label_1
_geom_angle_atom_site_label_2
_geom_angle_atom_site_label_3
_geom_angle
_geom_angle_site_symmetry_1
_geom_angle_site_symmetry_3
C2 C1 C6 119.1(4) . .
C2 C1 C19 119.4(4) . .
C6 C1 C19 121.4(4) . .
C1 C2 C3 121.1(4) . .
C1 C2 H2 119.4 . .
C3 C2 H2 119.4 . .
C4 C3 C2 120.7(4) . .
C4 C3 H3 119.7 . .
C2 C3 H3 119.7 . .
C3 C4 C5 117.7(4) . .
C3 C4 C7 120.6(4) . .
C5 C4 C7 121.7(4) . .
C6 C5 C4 121.5(4) . .
C6 C5 H5 119.3 . .
C4 C5 H5 119.3 . .
C5 C6 C1 119.9(4) . .
C5 C6 H6 120.1 . .
C1 C6 H6 120.1 . .
C12 C7 C8 117.1(4) . .
C12 C7 C4 120.0(4) . .
C8 C7 C4 122.9(4) . .
C9 C8 C7 120.0(4) . .
C9 C8 C20 116.5(3) . .
C7 C8 C20 123.5(3) . .
C8 C9 C10 122.8(4) . .
C8 C9 H9 118.6 . .
C10 C9 H9 118.6 . .
C9 C10 C11 117.6(4) . .
C9 C10 C13 119.7(4) . .
C11 C10 C13 122.7(4) . .
C12 C11 C10 118.9(4) . .
C12 C11 C22 117.4(3) . .
C10 C11 C22 123.6(3) . .
C11 C12 C7 123.6(4) . .
C11 C12 H12 118.2 . .
C7 C12 H12 118.2 . .
C18 C13 C14 117.9(4) . .
C18 C13 C10 121.4(4) . .
C14 C13 C10 120.7(4) . .
C15 C14 C13 121.3(4) . .
C15 C14 H14 119.3 . .
C13 C14 H14 119.3 . .
C14 C15 C16 119.4(4) . .
C14 C15 H15 120.3 . .
C16 C15 H15 120.3 . .
C17 C16 C15 119.2(4) . .
C17 C16 C21 119.5(4) . .
C15 C16 C21 121.3(4) . .
C16 C17 C18 121.6(4) . .
C16 C17 H17 119.2 . .
C18 C17 H17 119.2 . .
C17 C18 C13 120.5(4) . .
C17 C18 H18 119.7 . .
C13 C18 H18 119.7 . .
O2 C19 O1 125.9(4) . .
O2 C19 C1 116.6(4) . .
O1 C19 C1 117.4(4) . .
O3 C20 O4 127.2(4) . .
O3 C20 C8 117.0(3) . .
O4 C20 C8 115.7(3) . .
O5 C21 O6 127.3(4) . .
O5 C21 C16 117.8(4) . .
O6 C21 C16 114.9(4) . .
O7 C22 O8 127.6(4) . .
O7 C22 C11 117.2(3) . .
O8 C22 C11 115.2(3) . .
N1' C23 H23A 109.2 . .
C24 C23 H23A 68.6 . .
N1' C23 H23B 109.8 . .
C24 C23 H23B 124.5 . .
H23A C23 H23B 109.5 . .
N1' C23 H23C 109.4 . .
C24 C23 H23C 123.6 . .
H23A C23 H23C 109.5 . .
H23B C23 H23C 109.5 . .
N1 C25 H25A 109.4 . .
C24' C25 H25A 74.5 . .
N1 C25 H25B 109.5 . .
C24' C25 H25B 123.3 . .
H25A C25 H25B 109.5 . .
N1 C25 H25C 109.5 . .
C24' C25 H25C 122.5 . .
H25A C25 H25C 109.5 . .
H25B C25 H25C 109.5 . .
N1' C26 H26A 69.9 . .
N1 C26 H26A 109.4 . .
N1' C26 H26B 123.1 . .
N1 C26 H26B 109.5 . .
H26A C26 H26B 109.5 . .
N1' C26 H26C 124.6 . .
N1 C26 H26C 109.5 . .
H26A C26 H26C 109.5 . .
H26B C26 H26C 109.5 . .
C28 C27 H27A 109.4 . .
C28 C27 H27B 109.5 . .
H27A C27 H27B 109.5 . .
C28 C27 H27C 109.6 . .
H27A C27 H27C 109.5 . .
H27B C27 H27C 109.5 . .
O11 C28 N2 119.2(6) . .
O11 C28 C27 120.0(5) . .
N2 C28 C27 120.8(6) . .
N2 C29 H29A 109.6 . .
N2 C29 H29B 109.5 . .
H29A C29 H29B 109.5 . .
N2 C29 H29C 109.4 . .
H29A C29 H29C 109.5 . .
H29B C29 H29C 109.5 . .
N2 C30 H30A 109.5 . .
N2 C30 H30B 109.5 . .
H30A C30 H30B 109.5 . .
N2 C30 H30C 109.5 . .
H30A C30 H30C 109.5 . .
H30B C30 H30C 109.5 . .
C28 N2 C30 119.4(6) . .
C28 N2 C29 124.6(7) . .
C30 N2 C29 116.0(6) . .
O7 Co1 O7 180.00(15) 1_455 3_655
O7 Co1 O2 90.88(13) 1_455 3
O7 Co1 O2 89.12(13) 3_655 3
O7 Co1 O2 89.12(13) 1_455 .
O7 Co1 O2 90.88(13) 3_655 .
O2 Co1 O2 180.0(3) 3 .
O7 Co1 O9 91.00(11) 1_455 3
O7 Co1 O9 89.00(11) 3_655 3
O2 Co1 O9 93.97(12) 3 3
O2 Co1 O9 86.03(12) . 3
O7 Co1 O9 89.00(11) 1_455 .
O7 Co1 O9 91.00(11) 3_655 .
O2 Co1 O9 86.03(12) 3 .
O2 Co1 O9 93.97(12) . .
O9 Co1 O9 180.00(15) 3 .
O6 Co2 O1 167.37(13) 4_465 .
O6 Co2 O8 91.22(13) 4_465 1_455
O1 Co2 O8 95.65(13) . 1_455
O6 Co2 O3 88.27(13) 4_465 4_565
O1 Co2 O3 85.48(14) . 4_565
O8 Co2 O3 176.65(12) 1_455 4_565
O6 Co2 O9 92.09(12) 4_465 .
O1 Co2 O9 98.92(12) . .
O8 Co2 O9 86.23(11) 1_455 .
O3 Co2 O9 90.48(12) 4_565 .
O6 Co2 O10 90.54(11) 4_465 .
O1 Co2 O10 79.35(12) . .
O8 Co2 O10 86.37(11) 1_455 .
O3 Co2 O10 96.94(12) 4_565 .
O9 Co2 O10 172.20(10) . .
O4 Co3 O4 180.00(12) 2 4_565
O4 Co3 O5 84.39(13) 2 4_465
O4 Co3 O5 95.61(13) 4_565 4_465
O4 Co3 O5 95.61(13) 2 2_655
O4 Co3 O5 84.39(13) 4_565 2_655
O5 Co3 O5 180.0 4_465 2_655
O4 Co3 O10 91.05(12) 2 .
O4 Co3 O10 88.95(12) 4_565 .
O5 Co3 O10 93.66(11) 4_465 .
O5 Co3 O10 86.34(11) 2_655 .
O4 Co3 O10 88.95(12) 2 3_565
O4 Co3 O10 91.05(12) 4_565 3_565
O5 Co3 O10 86.34(11) 4_465 3_565
O5 Co3 O10 93.66(11) 2_655 3_565
O10 Co3 O10 180.00(7) . 3_565
C19 O1 Co2 132.8(3) . .
C19 O2 Co1 141.6(3) . .
C20 O3 Co2 130.3(3) . 4_666
C20 O4 Co3 140.8(3) . 2_545
C21 O5 Co3 133.9(3) . 2_645
C21 O6 Co2 138.6(3) . 4_766
C22 O7 Co1 133.5(3) . 1_655
C22 O8 Co2 138.5(3) . 1_655
C24 O9 Co2 120.8(4) . .
C24' O9 Co2 114.8(6) . .
C24 O9 Co1 125.9(4) . .
C24' O9 Co1 120.8(6) . .
Co2 O9 Co1 113.02(12) . .
Co3 O10 Co2 112.78(12) . .
Co3 O10 H10X 108.0 . .
Co2 O10 H10X 107.5 . .
Co3 O10 H10Y 117.2 . .
Co2 O10 H10Y 98.0 . .
H10X O10 H10Y 112.9 . .
O9 C24 N1 121.2(12) . .
O9 C24 C23 124.4(8) . .
N1 C24 C23 114.4(10) . .
C24 N1 C26 119.3(11) . .
C24 N1 C25 113.2(10) . .
C26 N1 C25 127.5(7) . .
O9 C24' N1' 115.0(14) . .
O9 C24' C25 126.3(10) . .
N1' C24' C25 118.7(14) . .
C24' N1' C23 111.8(13) . .
C24' N1' C26 114.4(14) . .
C23 N1' C26 133.8(9) . .
C24' N1' H26A 152.1 . .
C23 N1' H26A 96.1 . .

loop_
_geom_bond_atom_site_label_1
_geom_bond_atom_site_label_2
_geom_bond_distance
_geom_bond_site_symmetry_2
C1 C2 1.370(6) .
C1 C6 1.394(6) .
C1 C19 1.504(6) .
C2 C3 1.392(6) .
C2 H2 0.9300 .
C3 C4 1.388(6) .
C3 H3 0.9300 .
C4 C5 1.400(6) .
C4 C7 1.483(6) .
C5 C6 1.383(6) .
C5 H5 0.9300 .
C6 H6 0.9300 .
C7 C12 1.400(6) .
C7 C8 1.400(6) .
C8 C9 1.385(6) .
C8 C20 1.518(5) .
C9 C10 1.397(6) .
C9 H9 0.9300 .
C10 C11 1.413(6) .
C10 C13 1.494(6) .
C11 C12 1.383(6) .
C11 C22 1.514(5) .
C12 H12 0.9300 .
C13 C18 1.387(6) .
C13 C14 1.397(6) .
C14 C15 1.391(6) .
C14 H14 0.9300 .
C15 C16 1.393(6) .
C15 H15 0.9300 .
C16 C17 1.368(6) .
C16 C21 1.509(6) .
C17 C18 1.380(6) .
C17 H17 0.9300 .
C18 H18 0.9300 .
C19 O2 1.248(5) .
C19 O1 1.252(5) .
C20 O3 1.244(5) .
C20 O4 1.246(5) .
C21 O5 1.245(5) .
C21 O6 1.258(5) .
C22 O7 1.253(5) .
C22 O8 1.257(5) .
C23 N1' 1.438(15) .
C23 C24 1.530(13) .
C23 H23A 0.9601 .
C23 H23B 0.9599 .
C23 H23C 0.9600 .
C25 N1 1.530(12) .
C25 C24' 1.564(17) .
C25 H25A 0.9600 .
C25 H25B 0.9600 .
C25 H25C 0.9600 .
C26 N1' 1.495(14) .
C26 N1 1.521(11) .
C26 H26A 0.9600 .
C26 H26B 0.9600 .
C26 H26C 0.9600 .
C27 C28 1.497(9) .
C27 H27A 0.9601 .
C27 H27B 0.9600 .
C27 H27C 0.9599 .
C28 O11 1.259(7) .
C28 N2 1.327(8) .
C29 N2 1.464(8) .
C29 H29A 0.9600 .
C29 H29B 0.9600 .
C29 H29C 0.9601 .
C30 N2 1.447(10) .
C30 H30A 0.9600 .
C30 H30B 0.9600 .
C30 H30C 0.9600 .
Co1 O7 2.067(3) 1_455
Co1 O7 2.067(3) 3_655
Co1 O2 2.081(3) 3
Co1 O2 2.081(3) .
Co1 O9 2.206(3) 3
Co1 O9 2.206(3) .
Co2 O6 2.039(3) 4_465
Co2 O1 2.040(3) .
Co2 O8 2.053(3) 1_455
Co2 O3 2.060(3) 4_565
Co2 O9 2.184(3) .
Co2 O10 2.234(3) .
Co3 O4 2.048(3) 2
Co3 O4 2.048(3) 4_565
Co3 O5 2.067(3) 4_465
Co3 O5 2.067(3) 2_655
Co3 O10 2.142(3) .
Co3 O10 2.142(3) 3_565
O3 Co2 2.060(3) 4_666
O4 Co3 2.048(3) 2_545
O5 Co3 2.067(3) 2_645
O6 Co2 2.039(3) 4_766
O7 Co1 2.067(3) 1_655
O8 Co2 2.053(3) 1_655
O9 C24 1.261(11) .
O9 C24' 1.345(16) .
O10 H10X 0.9891 .
O10 H10Y 0.9880 .
C24 N1 1.319(14) .
C24' N1' 1.367(18) .
